data_1555488
loop_
_publ_author_name
'Nandi, Raj Kumar'
'Guillot, R\'egis'
'Kouklovsky, Cyrille'
'Vincent, Guillaume'

_publ_section_title
;
 Synthesis of 3,3-Spiroindolines via FeCl3-Mediated Cyclization of Aryl-
 or Alkene-Containing 3-Substituted N-Ac Indoles.
;
_journal_issue 8
_journal_name_full 'Organic letters'
_journal_page_first 1716
_journal_page_last 1719
_journal_paper_doi 10.1021/acs.orglett.6b00174
_journal_volume 18
_journal_year 2016
_chemical_formula_moiety 'C17 H17 N O S'
_chemical_formula_sum 'C17 H17 N O S'
_chemical_formula_weight 283.37
_space_group_crystal_system monoclinic
_space_group_IT_number 14
_space_group_name_Hall '-P 2ybc'
_space_group_name_H-M_alt 'P 1 21/c 1'
_symmetry_cell_setting monoclinic
_symmetry_Int_Tables_number 14
_symmetry_space_group_name_H-M 'P 1 21/c 1'
_atom_sites_solution_hydrogens geom
_audit_creation_method SHELXL-2013
_cell_angle_alpha 90
_cell_angle_beta 103.352(2)
_cell_angle_gamma 90
_cell_formula_units_Z 4
_cell_length_a 8.6142(4)
_cell_length_b 9.0565(4)
_cell_length_c 18.4200(8)
_cell_measurement_reflns_used 5018
_cell_measurement_temperature 100(1)
_cell_measurement_theta_max 32.63
_cell_measurement_theta_min 2.27
_cell_volume 1398.18(11)
_computing_structure_refinement 'SHELXL-2013 (Sheldrick, 2013)'
_diffrn_ambient_temperature 100(1)
_diffrn_measured_fraction_theta_full 0.997
_diffrn_measured_fraction_theta_max 0.933
_diffrn_measurement_device_type 'Bruker APEX-II CCD'
_diffrn_measurement_method '\f and \w scans'
_diffrn_radiation_monochromator graphite
_diffrn_radiation_probe x-ray
_diffrn_radiation_source 'sealed tube'
_diffrn_radiation_type MoK\a
_diffrn_radiation_wavelength 0.71073
_diffrn_reflns_av_R_equivalents 0.0539
_diffrn_reflns_av_unetI/netI 0.0665
_diffrn_reflns_Laue_measured_fraction_full 0.997
_diffrn_reflns_Laue_measured_fraction_max 0.933
_diffrn_reflns_limit_h_max 13
_diffrn_reflns_limit_h_min -12
_diffrn_reflns_limit_k_max 13
_diffrn_reflns_limit_k_min -10
_diffrn_reflns_limit_l_max 27
_diffrn_reflns_limit_l_min -16
_diffrn_reflns_number 14481
_diffrn_reflns_point_group_measured_fraction_full 0.997
_diffrn_reflns_point_group_measured_fraction_max 0.933
_diffrn_reflns_theta_full 25.000
_diffrn_reflns_theta_max 32.674
_diffrn_reflns_theta_min 2.273
_exptl_absorpt_coefficient_mu 0.226
_exptl_absorpt_correction_T_max 0.992
_exptl_absorpt_correction_T_min 0.912
_exptl_absorpt_correction_type multi-scan
_exptl_absorpt_process_details SADABS
_exptl_crystal_colour colorless
_exptl_crystal_density_diffrn 1.346
_exptl_crystal_description plate
_exptl_crystal_F_000 600
_exptl_crystal_size_max 0.310
_exptl_crystal_size_mid 0.290
_exptl_crystal_size_min 0.080
_refine_diff_density_max 1.026
_refine_diff_density_min -0.487
_refine_diff_density_rms 0.072
_refine_ls_extinction_method none
_refine_ls_goodness_of_fit_ref 1.044
_refine_ls_hydrogen_treatment constr
_refine_ls_matrix_type full
_refine_ls_number_parameters 210
_refine_ls_number_reflns 4786
_refine_ls_number_restraints 2
_refine_ls_restrained_S_all 1.044
_refine_ls_R_factor_all 0.0849
_refine_ls_R_factor_gt 0.0627
_refine_ls_shift/su_max 0.000
_refine_ls_shift/su_mean 0.000
_refine_ls_structure_factor_coef Fsqd
_refine_ls_weighting_details 'w=1/[\s^2^(Fo^2^)+(0.0787P)^2^+0.6803P] where P=(Fo^2^+2Fc^2^)/3'
_refine_ls_weighting_scheme calc
_refine_ls_wR_factor_gt 0.1667
_refine_ls_wR_factor_ref 0.1796
_reflns_Friedel_coverage 0.000
_reflns_number_gt 3451
_reflns_number_total 4786
_reflns_threshold_expression 'I > 2\s(I)'
_cod_data_source_file ol6b00174_si_004.cif
_cod_data_source_block 9v
_cod_original_sg_symbol_H-M 'P 21/c'
_cod_database_code 1555488
_shelx_space_group_comment
;
The symmetry employed for this shelxl refinement is uniquely defined
by the following loop, which should always be used as a source of
symmetry information in preference to the above space-group names.
They are only intended as comments.
;
_shelx_estimated_absorpt_t_min 0.933
_shelx_estimated_absorpt_t_max 0.982
_shelxl_version_number 2013-4

loop_
_space_group_symop_operation_xyz
'x, y, z'
'-x, y+1/2, -z+1/2'
'-x, -y, -z'
'x, -y-1/2, z-1/2'

loop_
_atom_site_label
_atom_site_type_symbol
_atom_site_fract_x
_atom_site_fract_y
_atom_site_fract_z
_atom_site_U_iso_or_equiv
_atom_site_adp_type
_atom_site_occupancy
_atom_site_site_symmetry_order
_atom_site_calc_flag
_atom_site_refinement_flags_posn
_atom_site_refinement_flags_adp
_atom_site_refinement_flags_occupancy
_atom_site_disorder_assembly
_atom_site_disorder_group
C5B C 0.2630(16) 0.4821(18) 0.3144(10) 0.024(2) Uani 0.434(6) 1 d D . P A 2
H5B1 H 0.3317 0.4255 0.3537 0.029 Uiso 0.434(6) 1 calc R U P A 2
H5B2 H 0.1675 0.5091 0.3307 0.029 Uiso 0.434(6) 1 calc R U P A 2
S1 S 0.09417(7) 0.25087(6) 0.24276(3) 0.03408(16) Uani 1 1 d . . . . .
N1 N 0.55981(19) 0.60745(17) 0.09750(8) 0.0235(3) Uani 1 1 d . . . . .
C14 C 0.4267(2) 0.7021(2) 0.07829(9) 0.0208(3) Uani 1 1 d . . . . .
C9 C 0.3130(2) 0.6595(2) 0.11711(9) 0.0220(3) Uani 1 1 d . . . . .
C16 C 0.6960(2) 0.6161(2) 0.07204(10) 0.0242(4) Uani 1 1 d . . . . .
C8 C 0.3813(2) 0.5422(2) 0.17441(9) 0.0276(4) Uani 1 1 d . . . . .
C3 C 0.2660(2) 0.4220(2) 0.18332(9) 0.0261(4) Uani 1 1 d . . . . .
C4 C 0.2228(2) 0.3986(2) 0.24941(10) 0.0259(4) Uani 1 1 d . . . . .
C13 C 0.3998(2) 0.8199(2) 0.02832(10) 0.0261(4) Uani 1 1 d . . . . .
H13 H 0.4771 0.8497 0.0035 0.031 Uiso 1 1 calc R U . . .
C1 C 0.0985(3) 0.2197(3) 0.15165(12) 0.0348(5) Uani 1 1 d . . . . .
H1 H 0.0429 0.1442 0.1226 0.042 Uiso 1 1 calc R U . . .
C5A C 0.3007(11) 0.4820(15) 0.3248(8) 0.030(2) Uani 0.566(6) 1 d D . P A 1
H5A1 H 0.2287 0.5582 0.3342 0.036 Uiso 0.566(6) 1 calc R U P A 1
H5A2 H 0.3188 0.4128 0.3660 0.036 Uiso 0.566(6) 1 calc R U P A 1
C17 C 0.8096(2) 0.4892(2) 0.08961(12) 0.0297(4) Uani 1 1 d . . . . .
H17A H 0.8898 0.4982 0.0613 0.045 Uiso 1 1 calc R U . . .
H17B H 0.7525 0.3983 0.0769 0.045 Uiso 1 1 calc R U . . .
H17C H 0.8595 0.4896 0.1419 0.045 Uiso 1 1 calc R U . . .
C12 C 0.2530(3) 0.8915(2) 0.01678(13) 0.0354(5) Uani 1 1 d . . . . .
H12 H 0.2322 0.9712 -0.0159 0.043 Uiso 1 1 calc R U . . .
C2 C 0.1932(2) 0.3188(3) 0.12679(10) 0.0327(5) Uani 1 1 d . . . . .
H2 H 0.2088 0.3194 0.0785 0.039 Uiso 1 1 calc R U . . .
C10 C 0.1667(2) 0.7300(2) 0.10426(12) 0.0310(4) Uani 1 1 d . . . . .
H10 H 0.0897 0.7004 0.1293 0.037 Uiso 1 1 calc R U . . .
C11 C 0.1369(3) 0.8457(2) 0.05333(14) 0.0388(5) Uani 1 1 d . . . . .
H11 H 0.0384 0.8930 0.0436 0.047 Uiso 1 1 calc R U . . .
C15 C 0.5199(2) 0.4842(2) 0.14243(12) 0.0339(5) Uani 1 1 d . . . . .
H15A H 0.6108 0.4583 0.1823 0.041 Uiso 1 1 calc R U . . .
H15B H 0.4873 0.3978 0.1116 0.041 Uiso 1 1 calc R U . . .
O1 O 0.72332(18) 0.72397(17) 0.03648(8) 0.0336(3) Uani 1 1 d . . . . .
C6A C 0.4576(4) 0.5510(4) 0.31901(16) 0.0264(8) Uani 0.566(6) 1 d D . P A 1
H6A1 H 0.5348 0.4742 0.3169 0.032 Uiso 0.566(6) 1 calc R U P A 1
H6A2 H 0.4991 0.6113 0.3627 0.032 Uiso 0.566(6) 1 calc R U P A 1
C6B C 0.3493(6) 0.6204(5) 0.2977(2) 0.0291(11) Uani 0.434(6) 1 d D . P A 2
H6B1 H 0.2719 0.6907 0.2710 0.035 Uiso 0.434(6) 1 calc R U P A 2
H6B2 H 0.4045 0.6657 0.3442 0.035 Uiso 0.434(6) 1 calc R U P A 2
C7A C 0.4318(5) 0.6462(5) 0.2489(2) 0.0239(8) Uani 0.566(6) 1 d . . P A 1
H7A1 H 0.5292 0.6994 0.2481 0.029 Uiso 0.566(6) 1 calc R U P A 1
H7A2 H 0.3484 0.7180 0.2492 0.029 Uiso 0.566(6) 1 calc R U P A 1
C7B C 0.4684(7) 0.5840(8) 0.2513(3) 0.0272(11) Uani 0.434(6) 1 d . . P A 2
H7B1 H 0.5357 0.6691 0.2492 0.033 Uiso 0.434(6) 1 calc R U P A 2
H7B2 H 0.5361 0.5030 0.2740 0.033 Uiso 0.434(6) 1 calc R U P A 2

loop_
_atom_site_aniso_label
_atom_site_aniso_U_11
_atom_site_aniso_U_22
_atom_site_aniso_U_33
_atom_site_aniso_U_23
_atom_site_aniso_U_13
_atom_site_aniso_U_12
C5B 0.025(5) 0.021(3) 0.028(5) 0.003(3) 0.011(4) 0.001(3)
S1 0.0362(3) 0.0316(3) 0.0403(3) 0.0112(2) 0.0208(2) -0.0012(2)
N1 0.0194(7) 0.0244(8) 0.0281(7) 0.0080(6) 0.0079(6) 0.0002(6)
C14 0.0188(7) 0.0217(8) 0.0214(7) 0.0014(6) 0.0039(6) -0.0014(6)
C9 0.0215(8) 0.0207(8) 0.0254(8) -0.0013(6) 0.0086(6) -0.0034(6)
C16 0.0214(8) 0.0267(9) 0.0263(8) -0.0024(6) 0.0092(6) -0.0020(7)
C8 0.0217(9) 0.0384(11) 0.0225(7) 0.0071(7) 0.0047(6) -0.0060(7)
C3 0.0190(8) 0.0351(10) 0.0241(8) 0.0107(7) 0.0047(6) -0.0012(7)
C4 0.0271(9) 0.0240(9) 0.0302(8) 0.0099(7) 0.0138(7) 0.0055(7)
C13 0.0250(9) 0.0240(9) 0.0280(8) 0.0046(7) 0.0036(7) -0.0033(7)
C1 0.0303(10) 0.0401(12) 0.0351(10) 0.0046(8) 0.0098(8) -0.0109(9)
C5A 0.036(5) 0.033(3) 0.023(3) 0.002(2) 0.011(4) 0.008(3)
C17 0.0215(9) 0.0265(10) 0.0421(10) -0.0045(8) 0.0092(8) 0.0007(7)
C12 0.0297(11) 0.0251(10) 0.0481(11) 0.0108(8) 0.0021(9) 0.0008(8)
C2 0.0257(10) 0.0459(13) 0.0260(8) 0.0084(8) 0.0050(7) -0.0112(9)
C10 0.0225(9) 0.0271(10) 0.0466(11) -0.0033(8) 0.0148(8) -0.0015(7)
C11 0.0234(10) 0.0266(11) 0.0664(14) 0.0037(10) 0.0104(10) 0.0046(8)
C15 0.0197(9) 0.0354(11) 0.0476(11) 0.0247(9) 0.0097(8) 0.0049(8)
O1 0.0329(8) 0.0345(8) 0.0400(8) 0.0076(6) 0.0220(6) -0.0009(6)
C6A 0.0338(19) 0.0252(17) 0.0176(13) 0.0033(11) 0.0008(12) 0.0012(13)
C6B 0.034(3) 0.026(2) 0.0254(19) -0.0054(16) 0.0031(17) -0.0016(18)
C7A 0.032(2) 0.0176(19) 0.0209(14) 0.0015(14) 0.0025(13) -0.0012(15)
C7B 0.026(3) 0.025(3) 0.030(2) 0.000(2) 0.0029(18) -0.005(2)

loop_
_atom_type_symbol
_atom_type_description
_atom_type_scat_dispersion_real
_atom_type_scat_dispersion_imag
_atom_type_scat_source
C C 0.0033 0.0016 'International Tables Vol C Tables 4.2.6.8 and 6.1.1.4'
H H 0.0000 0.0000 'International Tables Vol C Tables 4.2.6.8 and 6.1.1.4'
N N 0.0061 0.0033 'International Tables Vol C Tables 4.2.6.8 and 6.1.1.4'
O O 0.0106 0.0060 'International Tables Vol C Tables 4.2.6.8 and 6.1.1.4'
S S 0.1246 0.1234 'International Tables Vol C Tables 4.2.6.8 and 6.1.1.4'

loop_
_geom_angle_atom_site_label_1
_geom_angle_atom_site_label_2
_geom_angle_atom_site_label_3
_geom_angle
C4 C5B C6B 108.0(11)
C1 S1 C4 92.21(9)
C16 N1 C14 126.41(15)
C16 N1 C15 124.53(16)
C14 N1 C15 108.62(14)
C13 C14 C9 121.44(17)
C13 C14 N1 129.29(16)
C9 C14 N1 109.26(15)
C10 C9 C14 120.30(17)
C10 C9 C8 129.31(16)
C14 C9 C8 110.22(15)
O1 C16 N1 121.03(18)
O1 C16 C17 122.02(17)
N1 C16 C17 116.95(16)
C7B C8 C3 106.3(2)
C7B C8 C9 120.8(3)
C3 C8 C9 114.96(16)
C7B C8 C15 100.7(3)
C3 C8 C15 112.52(18)
C9 C8 C15 100.54(13)
C3 C8 C7A 112.23(18)
C9 C8 C7A 99.5(2)
C15 C8 C7A 115.9(2)
C4 C3 C2 112.43(17)
C4 C3 C8 122.00(18)
C2 C3 C8 125.55(15)
C3 C4 C5B 128.0(6)
C3 C4 C5A 123.8(4)
C3 C4 S1 111.07(15)
C5B C4 S1 120.8(6)
C5A C4 S1 124.6(4)
C14 C13 C12 117.64(17)
C2 C1 S1 111.83(17)
C6A C5A C4 109.8(9)
C11 C12 C13 121.08(19)
C1 C2 C3 112.46(17)
C9 C10 C11 118.86(18)
C10 C11 C12 120.6(2)
N1 C15 C8 104.91(16)
C5A C6A C7A 109.5(5)
C7B C6B C5B 111.2(8)
C6A C7A C8 110.0(3)
C8 C7B C6B 109.4(4)

loop_
_geom_bond_atom_site_label_1
_geom_bond_atom_site_label_2
_geom_bond_distance
C5B C4 1.390(19)
C5B C6B 1.524(13)
S1 C1 1.711(2)
S1 C4 1.723(2)
N1 C16 1.363(2)
N1 C14 1.410(2)
N1 C15 1.477(2)
C14 C13 1.393(2)
C14 C9 1.394(2)
C9 C10 1.383(3)
C9 C8 1.517(3)
C16 O1 1.228(2)
C16 C17 1.496(3)
C8 C7B 1.490(5)
C8 C3 1.507(3)
C8 C15 1.541(3)
C8 C7A 1.638(4)
C3 C4 1.369(2)
C3 C2 1.432(3)
C4 C5A 1.587(15)
C13 C12 1.393(3)
C1 C2 1.361(3)
C5A C6A 1.515(10)
C12 C11 1.391(3)
C10 C11 1.391(3)
C6A C7A 1.526(5)
C6B C7B 1.516(7)
